data_7246561
loop_
_publ_author_name
'Nandi, Shantanu'
'Das, Pritha'
'Das, Subhodeep'
'Mondal, Shuvam'
'Jana, Ranjan'

_publ_section_title
;
 Visible-light-mediated \b-acylative divergent alkene difunctionalization
 with Katritzky salt/CO2
;
_journal_issue 9
_journal_name_full 'Green Chemistry'
_journal_page_first 3633
_journal_page_last 3643
_journal_paper_doi 10.1039/D3GC00143A
_journal_volume 25
_journal_year 2023
_chemical_formula_moiety 'C22 H18 O3'
_chemical_formula_sum 'C22 H18 O3'
_chemical_formula_weight 330.36
_chemical_name_systematic SNAN-966
_space_group_crystal_system triclinic
_space_group_IT_number 2
_space_group_name_Hall '-P 1'
_space_group_name_H-M_alt 'P -1'
_atom_sites_solution_hydrogens geom
_atom_sites_solution_primary iterative
_audit_creation_date 2021-09-01
_audit_creation_method
;
Olex2 1.3
(compiled 2020.11.12 svn.r5f609507 for OlexSys, GUI svn.r6226)
;
_audit_update_record
;
2022-03-24 deposited with the CCDC.	2023-04-04 downloaded from the CCDC.
;
_cell_angle_alpha 79.7640(10)
_cell_angle_beta 84.2930(10)
_cell_angle_gamma 67.4670(10)
_cell_formula_units_Z 4
_cell_length_a 8.9980(2)
_cell_length_b 11.5521(2)
_cell_length_c 18.5351(4)
_cell_measurement_reflns_used 9949
_cell_measurement_temperature 298.0
_cell_measurement_theta_max 66.886
_cell_measurement_theta_min 4.192
_cell_volume 1750.20(6)
_computing_cell_refinement 'SAINT V8.40A (Bruker, 2019)'
_computing_data_reduction 'SAINT V8.40A (Bruker, 2019)'
_computing_molecular_graphics 'Olex2 1.3 (Dolomanov et al., 2009)'
_computing_publication_material 'Olex2 1.3 (Dolomanov et al., 2009)'
_computing_structure_refinement 'SHELXL 2018/3 (Sheldrick, 2015)'
_computing_structure_solution 'olex2.solve 1.3 (Bourhis et al., 2015)'
_diffrn_ambient_temperature 298.0
_diffrn_measured_fraction_theta_full 0.998
_diffrn_measured_fraction_theta_max 0.998
_diffrn_measurement_device_type 'Bruker APEX-II CCD'
_diffrn_measurement_method '\f and \w scans'
_diffrn_radiation_type CuK\a
_diffrn_radiation_wavelength 1.54178
_diffrn_reflns_av_R_equivalents 0.0782
_diffrn_reflns_av_unetI/netI 0.0395
_diffrn_reflns_Laue_measured_fraction_full 0.998
_diffrn_reflns_Laue_measured_fraction_max 0.998
_diffrn_reflns_limit_h_max 10
_diffrn_reflns_limit_h_min -10
_diffrn_reflns_limit_k_max 13
_diffrn_reflns_limit_k_min -13
_diffrn_reflns_limit_l_max 22
_diffrn_reflns_limit_l_min -22
_diffrn_reflns_number 59503
_diffrn_reflns_point_group_measured_fraction_full 0.998
_diffrn_reflns_point_group_measured_fraction_max 0.998
_diffrn_reflns_theta_full 67.679
_diffrn_reflns_theta_max 68.328
_diffrn_reflns_theta_min 2.424
_diffrn_source_current 1.2
_diffrn_source_power 0.06
_diffrn_source_voltage 50.0
_diffrn_standards_number 0
_exptl_absorpt_coefficient_mu 0.663
_exptl_absorpt_correction_T_max 0.7531
_exptl_absorpt_correction_T_min 0.5982
_exptl_absorpt_correction_type multi-scan
_exptl_absorpt_process_details
'SADABS-2016/2 (Bruker,2016/2) was used for absorption correction. wR2(int) was 0.1467 before and 0.0836 after correction. The Ratio of minimum to maximum transmission is 0.7943. The \l/2 correction factor is Not present.'
_exptl_crystal_colour 'clear light colourless'
_exptl_crystal_colour_lustre clear
_exptl_crystal_colour_modifier light
_exptl_crystal_colour_primary colourless
_exptl_crystal_density_diffrn 1.254
_exptl_crystal_description block
_exptl_crystal_F_000 696
_exptl_crystal_size_max 0.2
_exptl_crystal_size_mid 0.2
_exptl_crystal_size_min 0.2
_refine_diff_density_max 0.267
_refine_diff_density_min -0.376
_refine_diff_density_rms 0.089
_refine_ls_extinction_method none
_refine_ls_goodness_of_fit_ref 1.098
_refine_ls_hydrogen_treatment constr
_refine_ls_matrix_type full
_refine_ls_number_parameters 453
_refine_ls_number_reflns 6396
_refine_ls_number_restraints 0
_refine_ls_restrained_S_all 1.098
_refine_ls_R_factor_all 0.0788
_refine_ls_R_factor_gt 0.0684
_refine_ls_shift/su_max 0.000
_refine_ls_shift/su_mean 0.000
_refine_ls_structure_factor_coef Fsqd
_refine_ls_weighting_details 'w=1/[\s^2^(Fo^2^)+(0.1180P)^2^+0.0719P] where P=(Fo^2^+2Fc^2^)/3'
_refine_ls_weighting_scheme calc
_refine_ls_wR_factor_gt 0.1755
_refine_ls_wR_factor_ref 0.1871
_reflns_Friedel_coverage 0.000
_reflns_number_gt 5132
_reflns_number_total 6396
_reflns_threshold_expression 'I > 2\s(I)'
_cod_data_source_file d3gc00143a2.cif
_cod_data_source_block rj_sn_966_0m_a
_cod_depositor_comments
;
Adding full bibliography for 7246560--7246561.cif.

2024-06-28
Z value and formula fixed to values more according to usual
chemical conventions.                 miguel
;
_cod_original_formula_sum 'C44 H36 O6'
_cod_original_formula_weight 660.73
_cod_original_formula_moiety '2(C22 H18 O3)'
_cod_original_formula_units_Z 2
_cod_database_code 7246561
_shelx_shelxl_version_number 2018/3
_shelx_space_group_comment
;
The symmetry employed for this shelxl refinement is uniquely defined
by the following loop, which should always be used as a source of
symmetry information in preference to the above space-group names.
They are only intended as comments.
;
_shelx_estimated_absorpt_t_max 0.879
_shelx_estimated_absorpt_t_min 0.879
_olex2_refinement_description
;
1. Fixed Uiso
 At 1.2 times of:
  All C(H) groups, All C(H,H) groups
 At 1.5 times of:
  All O(H) groups
2.a Secondary CH2 refined with riding coordinates:
 C00G(H00B,H00C), C00O(H00E,H00G)
2.b Aromatic/amide H refined with riding coordinates:
 C00A(H00A), C00D(H00D), C00F(H00F), C00K(H00K), C00M(H00M), C00N(H00N),
 C00R(H00R), C00S(H00S), C00T(H00T), C00U(H00U), C00V(H00V), C00W(H00W),
 C00X(H00X), C00Y(H00Y), C00Z(H00Z), C010(H010), C011(H011), C012(H012),
 C013(H013), C014(H014), C015(H015), C016(H016), C017(H017), C018(H018),
 C019(H019), C01A(H01A), C01B(H01B), C01C(H01C), C01D(H01D), C01E(H01E)
2.c Idealised tetrahedral OH refined as rotating group:
 O002(H002), O004(H004)
;
_olex2_submission_special_instructions 'No special instructions were received'

loop_
_space_group_symop_operation_xyz
'x, y, z'
'-x, -y, -z'

loop_
_atom_site_label
_atom_site_type_symbol
_atom_site_fract_x
_atom_site_fract_y
_atom_site_fract_z
_atom_site_U_iso_or_equiv
_atom_site_adp_type
_atom_site_occupancy
_atom_site_site_symmetry_order
_atom_site_calc_flag
_atom_site_refinement_flags_posn
_atom_site_refinement_flags_adp
_atom_site_refinement_flags_occupancy
_atom_site_disorder_assembly
_atom_site_disorder_group
O001 O 0.80513(16) 0.60219(13) -0.00347(7) 0.0600(4) Uani 1 1 d . . . . .
O002 O 0.95937(16) 0.52106(15) 0.09415(8) 0.0681(4) Uani 1 1 d . . . . .
H002 H 1.028332 0.491987 0.062843 0.102 Uiso 1 1 calc R U . . .
O003 O 0.82037(17) 0.02469(17) 0.53144(8) 0.0724(5) Uani 1 1 d . . . . .
O004 O 1.00393(17) 0.06273(18) 0.58366(9) 0.0716(5) Uani 1 1 d . . . . .
H004 H 1.059379 0.033321 0.548530 0.107 Uiso 1 1 calc R U . . .
O005 O 0.7031(2) 0.41078(14) 0.13051(8) 0.0716(4) Uani 1 1 d . . . . .
O006 O 0.7818(2) 0.32748(17) 0.55020(8) 0.0778(5) Uani 1 1 d . . . . .
C007 C 0.7760(2) 0.00482(17) 0.71066(10) 0.0482(4) Uani 1 1 d . . . . .
C008 C 0.5164(2) 0.69703(16) 0.09284(9) 0.0461(4) Uani 1 1 d . . . . .
C009 C 0.8593(2) 0.06401(19) 0.58014(10) 0.0510(4) Uani 1 1 d . . . . .
C00A C 0.3962(2) 0.78352(19) 0.13146(10) 0.0539(5) Uani 1 1 d . . . . .
H00A H 0.425489 0.819589 0.165971 0.065 Uiso 1 1 calc R U . . .
C00B C 0.8222(2) 0.58871(17) 0.06286(10) 0.0500(4) Uani 1 1 d . . . . .
C00C C 0.5704(2) 0.16045(17) 0.62014(9) 0.0467(4) Uani 1 1 d . . . . .
C00D C 0.4675(2) 0.64752(19) 0.04120(12) 0.0586(5) Uani 1 1 d . . . . .
H00D H 0.544235 0.590503 0.014022 0.070 Uiso 1 1 calc R U . . .
C00E C 0.7441(2) 0.11420(17) 0.64433(9) 0.0456(4) Uani 1 1 d . . . . .
C00F C 0.5145(2) 0.07628(19) 0.59705(11) 0.0527(4) Uani 1 1 d . . . . .
H00F H 0.585175 -0.006522 0.594588 0.063 Uiso 1 1 calc R U . . .
C00G C 0.7085(2) 0.57312(17) 0.19113(10) 0.0499(4) Uani 1 1 d . . . . .
H00B H 0.814222 0.554167 0.209049 0.060 Uiso 1 1 calc R U . . .
H00C H 0.629059 0.619051 0.225662 0.060 Uiso 1 1 calc R U . . .
C00H C 0.7225(2) 0.77954(17) 0.11980(10) 0.0491(4) Uani 1 1 d . . . . .
C00I C 0.6880(2) 0.45035(18) 0.18859(10) 0.0523(4) Uani 1 1 d . . . . .
C00J C 0.6904(2) 0.65844(16) 0.11612(9) 0.0462(4) Uani 1 1 d . . . . .
C00K C 0.9324(2) -0.06802(19) 0.73329(12) 0.0605(5) Uani 1 1 d . . . . .
H00K H 1.019299 -0.057848 0.705133 0.073 Uiso 1 1 calc R U . . .
C00L C 0.6512(2) 0.37725(18) 0.25789(10) 0.0530(4) Uani 1 1 d . . . . .
C00M C 0.6507(2) -0.01476(19) 0.75376(11) 0.0565(5) Uani 1 1 d . . . . .
H00M H 0.545218 0.032236 0.739959 0.068 Uiso 1 1 calc R U . . .
C00N C 0.4611(2) 0.28344(19) 0.62228(12) 0.0592(5) Uani 1 1 d . . . . .
H00N H 0.494967 0.342471 0.636384 0.071 Uiso 1 1 calc R U . . .
C00O C 0.7846(2) 0.21766(18) 0.67126(10) 0.0496(4) Uani 1 1 d . . . . .
H00E H 0.704519 0.252254 0.708781 0.060 Uiso 1 1 calc R U . . .
H00G H 0.887627 0.176876 0.694570 0.060 Uiso 1 1 calc R U . . .
C00P C 0.7929(2) 0.32684(19) 0.61510(10) 0.0538(5) Uani 1 1 d . . . . .
C00Q C 0.8227(2) 0.43075(18) 0.64104(11) 0.0531(4) Uani 1 1 d . . . . .
C00R C 0.2349(2) 0.8168(2) 0.11966(12) 0.0607(5) Uani 1 1 d . . . . .
H00R H 0.157412 0.874511 0.146197 0.073 Uiso 1 1 calc R U . . .
C00S C 0.3054(3) 0.6817(2) 0.02936(13) 0.0676(6) Uani 1 1 d . . . . .
H00S H 0.275101 0.647693 -0.005929 0.081 Uiso 1 1 calc R U . . .
C00T C 0.3570(2) 0.1130(2) 0.57780(13) 0.0629(5) Uani 1 1 d . . . . .
H00T H 0.322638 0.055299 0.562352 0.076 Uiso 1 1 calc R U . . .
C00U C 0.7742(2) 0.8023(2) 0.18186(12) 0.0598(5) Uani 1 1 d . . . . .
H00U H 0.794037 0.741913 0.223916 0.072 Uiso 1 1 calc R U . . .
C00V C 0.6960(2) 0.8715(2) 0.05737(12) 0.0615(5) Uani 1 1 d . . . . .
H00V H 0.661393 0.857994 0.015090 0.074 Uiso 1 1 calc R U . . .
C00W C 0.6829(3) 0.3942(2) 0.32555(11) 0.0651(5) Uani 1 1 d . . . . .
H00W H 0.728326 0.453010 0.328798 0.078 Uiso 1 1 calc R U . . .
C00X C 0.9599(3) -0.1548(2) 0.79681(14) 0.0753(7) Uani 1 1 d . . . . .
H00X H 1.064927 -0.201705 0.811274 0.090 Uiso 1 1 calc R U . . .
C00Y C 0.3025(3) 0.3197(2) 0.60378(14) 0.0723(6) Uani 1 1 d . . . . .
H00Y H 0.230847 0.402110 0.606548 0.087 Uiso 1 1 calc R U . . .
C00Z C 0.8273(3) 0.4376(2) 0.71476(12) 0.0658(5) Uani 1 1 d . . . . .
H00Z H 0.809736 0.376251 0.750508 0.079 Uiso 1 1 calc R U . . .
C010 C 0.1886(2) 0.7652(2) 0.06907(12) 0.0635(5) Uani 1 1 d . . . . .
H010 H 0.080024 0.786104 0.061650 0.076 Uiso 1 1 calc R U . . .
C011 C 0.6474(4) 0.3239(3) 0.38903(13) 0.0844(7) Uani 1 1 d . . . . .
H011 H 0.669264 0.335392 0.434673 0.101 Uiso 1 1 calc R U . . .
C012 C 0.2500(3) 0.2356(2) 0.58147(14) 0.0700(6) Uani 1 1 d . . . . .
H012 H 0.143523 0.260583 0.568893 0.084 Uiso 1 1 calc R U . . .
C013 C 0.8505(3) 0.5233(2) 0.58913(14) 0.0727(6) Uani 1 1 d . . . . .
H013 H 0.846991 0.520779 0.539483 0.087 Uiso 1 1 calc R U . . .
C014 C 0.6794(3) -0.1031(2) 0.81710(12) 0.0720(6) Uani 1 1 d . . . . .
H014 H 0.593212 -0.115116 0.844984 0.086 Uiso 1 1 calc R U . . .
C015 C 0.7965(3) 0.9152(2) 0.18162(15) 0.0744(6) Uani 1 1 d . . . . .
H015 H 0.829302 0.930421 0.223844 0.089 Uiso 1 1 calc R U . . .
C016 C 0.8335(3) -0.1729(2) 0.83908(13) 0.0770(7) Uani 1 1 d . . . . .
H016 H 0.852456 -0.231569 0.881873 0.092 Uiso 1 1 calc R U . . .
C017 C 0.7207(3) 0.9824(2) 0.05766(16) 0.0764(7) Uani 1 1 d . . . . .
H017 H 0.703415 1.042540 0.015532 0.092 Uiso 1 1 calc R U . . .
C018 C 0.5849(3) 0.2889(2) 0.25426(14) 0.0720(6) Uani 1 1 d . . . . .
H018 H 0.563739 0.275707 0.208920 0.086 Uiso 1 1 calc R U . . .
C019 C 0.8580(3) 0.5359(2) 0.73516(15) 0.0795(7) Uani 1 1 d . . . . .
H019 H 0.859512 0.540534 0.784645 0.095 Uiso 1 1 calc R U . . .
C01A C 0.7705(3) 1.0042(2) 0.11961(17) 0.0791(7) Uani 1 1 d . . . . .
H01A H 0.786607 1.079084 0.119654 0.095 Uiso 1 1 calc R U . . .
C01B C 0.8859(4) 0.6254(3) 0.68365(18) 0.0875(8) Uani 1 1 d . . . . .
H01B H 0.906717 0.690806 0.697956 0.105 Uiso 1 1 calc R U . . .
C01C C 0.5805(4) 0.2380(3) 0.38408(16) 0.0914(8) Uani 1 1 d . . . . .
H01C H 0.555657 0.191343 0.426469 0.110 Uiso 1 1 calc R U . . .
C01D C 0.5501(4) 0.2204(3) 0.31730(17) 0.0943(8) Uani 1 1 d . . . . .
H01D H 0.505115 0.161133 0.314365 0.113 Uiso 1 1 calc R U . . .
C01E C 0.8835(4) 0.6194(3) 0.61072(18) 0.0918(8) Uani 1 1 d . . . . .
H01E H 0.904104 0.680180 0.575541 0.110 Uiso 1 1 calc R U . . .

loop_
_atom_site_aniso_label
_atom_site_aniso_U_11
_atom_site_aniso_U_22
_atom_site_aniso_U_33
_atom_site_aniso_U_23
_atom_site_aniso_U_13
_atom_site_aniso_U_12
O001 0.0559(8) 0.0690(8) 0.0419(7) -0.0085(6) 0.0040(5) -0.0101(6)
O002 0.0501(8) 0.0826(10) 0.0510(8) -0.0109(7) 0.0022(6) -0.0027(7)
O003 0.0569(8) 0.1177(13) 0.0652(9) -0.0502(9) 0.0155(7) -0.0460(9)
O004 0.0513(8) 0.1122(12) 0.0723(10) -0.0471(9) 0.0163(7) -0.0435(8)
O005 0.1077(12) 0.0579(8) 0.0467(8) -0.0123(6) -0.0008(7) -0.0267(8)
O006 0.1152(13) 0.0954(11) 0.0472(8) -0.0118(8) -0.0030(8) -0.0656(11)
C007 0.0468(9) 0.0502(9) 0.0494(10) -0.0174(8) 0.0007(7) -0.0164(8)
C008 0.0488(9) 0.0464(9) 0.0419(9) -0.0062(7) 0.0006(7) -0.0172(8)
C009 0.0449(9) 0.0658(11) 0.0508(10) -0.0194(9) 0.0041(7) -0.0270(8)
C00A 0.0513(10) 0.0623(11) 0.0500(10) -0.0168(8) 0.0039(8) -0.0209(9)
C00B 0.0476(10) 0.0509(9) 0.0459(10) -0.0073(8) 0.0027(7) -0.0133(8)
C00C 0.0430(9) 0.0562(10) 0.0438(9) -0.0102(8) 0.0023(7) -0.0214(8)
C00D 0.0566(11) 0.0580(11) 0.0621(12) -0.0212(9) -0.0010(9) -0.0173(9)
C00E 0.0433(9) 0.0562(10) 0.0431(9) -0.0144(8) 0.0028(7) -0.0231(8)
C00F 0.0470(10) 0.0560(10) 0.0591(11) -0.0121(9) -0.0008(8) -0.0224(8)
C00G 0.0515(10) 0.0528(10) 0.0426(9) -0.0079(8) 0.0005(7) -0.0168(8)
C00H 0.0403(9) 0.0517(10) 0.0539(10) -0.0099(8) 0.0030(7) -0.0161(7)
C00I 0.0558(10) 0.0493(9) 0.0478(10) -0.0094(8) -0.0019(8) -0.0144(8)
C00J 0.0460(9) 0.0487(9) 0.0424(9) -0.0099(7) 0.0031(7) -0.0157(8)
C00K 0.0509(11) 0.0589(11) 0.0679(13) -0.0173(10) -0.0019(9) -0.0130(9)
C00L 0.0535(10) 0.0504(10) 0.0512(10) -0.0058(8) -0.0030(8) -0.0158(8)
C00M 0.0562(11) 0.0619(11) 0.0515(11) -0.0114(9) 0.0041(8) -0.0224(9)
C00N 0.0545(11) 0.0584(11) 0.0669(12) -0.0179(9) -0.0042(9) -0.0195(9)
C00O 0.0500(10) 0.0590(10) 0.0466(10) -0.0148(8) 0.0002(7) -0.0252(8)
C00P 0.0547(10) 0.0666(12) 0.0481(10) -0.0121(9) -0.0008(8) -0.0301(9)
C00Q 0.0492(10) 0.0571(10) 0.0573(11) -0.0124(9) -0.0044(8) -0.0222(8)
C00R 0.0490(10) 0.0695(12) 0.0612(12) -0.0184(10) 0.0059(9) -0.0176(9)
C00S 0.0630(13) 0.0751(14) 0.0732(14) -0.0264(11) -0.0077(10) -0.0272(11)
C00T 0.0506(11) 0.0718(13) 0.0752(14) -0.0165(11) -0.0043(9) -0.0297(10)
C00U 0.0561(11) 0.0654(12) 0.0614(12) -0.0143(10) -0.0025(9) -0.0243(9)
C00V 0.0586(12) 0.0611(11) 0.0647(13) -0.0043(10) 0.0005(9) -0.0251(10)
C00W 0.0829(15) 0.0649(12) 0.0512(11) -0.0043(9) -0.0073(10) -0.0326(11)
C00X 0.0767(15) 0.0562(12) 0.0779(15) -0.0126(11) -0.0180(12) -0.0035(11)
C00Y 0.0542(12) 0.0661(13) 0.0909(17) -0.0213(12) -0.0109(11) -0.0102(10)
C00Z 0.0771(14) 0.0667(12) 0.0620(13) -0.0135(10) -0.0122(10) -0.0321(11)
C010 0.0510(11) 0.0707(13) 0.0709(13) -0.0147(10) -0.0028(9) -0.0230(10)
C011 0.115(2) 0.0868(17) 0.0496(12) -0.0021(11) -0.0041(12) -0.0383(16)
C012 0.0462(11) 0.0799(14) 0.0833(15) -0.0174(12) -0.0115(10) -0.0185(10)
C013 0.0867(16) 0.0691(13) 0.0699(14) -0.0082(11) -0.0044(12) -0.0381(12)
C014 0.0867(16) 0.0695(13) 0.0574(12) -0.0076(10) 0.0088(11) -0.0301(12)
C015 0.0662(14) 0.0777(15) 0.0921(17) -0.0292(13) -0.0040(12) -0.0335(12)
C016 0.1007(19) 0.0597(13) 0.0610(13) -0.0047(10) -0.0046(13) -0.0208(13)
C017 0.0731(15) 0.0634(13) 0.0931(18) 0.0019(12) -0.0019(12) -0.0320(12)
C018 0.0862(16) 0.0725(14) 0.0677(14) -0.0043(11) -0.0103(11) -0.0421(13)
C019 0.0900(17) 0.0799(15) 0.0785(16) -0.0255(13) -0.0188(13) -0.0329(13)
C01A 0.0698(14) 0.0650(13) 0.111(2) -0.0141(14) -0.0021(13) -0.0346(12)
C01B 0.0936(18) 0.0685(15) 0.114(2) -0.0246(15) -0.0177(16) -0.0373(13)
C01C 0.120(2) 0.0836(17) 0.0740(17) 0.0067(13) 0.0064(15) -0.0518(17)
C01D 0.122(2) 0.0921(18) 0.0883(19) 0.0022(15) -0.0019(16) -0.0686(18)
C01E 0.119(2) 0.0727(15) 0.097(2) -0.0027(14) -0.0127(17) -0.0533(16)

loop_
_atom_type_symbol
_atom_type_description
_atom_type_scat_dispersion_real
_atom_type_scat_dispersion_imag
_atom_type_scat_source
C C 0.0181 0.0091 'International Tables Vol C Tables 4.2.6.8 and 6.1.1.4'
H H 0.0000 0.0000 'International Tables Vol C Tables 4.2.6.8 and 6.1.1.4'
O O 0.0492 0.0322 'International Tables Vol C Tables 4.2.6.8 and 6.1.1.4'

loop_
_geom_angle_atom_site_label_1
_geom_angle_atom_site_label_2
_geom_angle_atom_site_label_3
_geom_angle
_geom_angle_site_symmetry_1
_geom_angle_site_symmetry_3
_geom_angle_publ_flag
C00B O002 H002 109.5 . . ?
C009 O004 H004 109.5 . . ?
C00K C007 C00E 120.83(17) . . ?
C00M C007 C00E 121.32(16) . . ?
C00M C007 C00K 117.50(18) . . ?
C00A C008 C00J 116.56(16) . . ?
C00D C008 C00A 117.18(17) . . ?
C00D C008 C00J 126.08(16) . . ?
O003 C009 O004 122.65(17) . . ?
O003 C009 C00E 122.73(16) . . ?
O004 C009 C00E 114.57(15) . . ?
C008 C00A H00A 119.2 . . ?
C00R C00A C008 121.66(18) . . ?
C00R C00A H00A 119.2 . . ?
O001 C00B O002 123.08(16) . . ?
O001 C00B C00J 123.62(16) . . ?
O002 C00B C00J 113.08(15) . . ?
C00F C00C C00E 119.86(16) . . ?
C00N C00C C00E 122.89(16) . . ?
C00N C00C C00F 117.22(17) . . ?
C008 C00D H00D 119.5 . . ?
C008 C00D C00S 120.90(18) . . ?
C00S C00D H00D 119.5 . . ?
C009 C00E C007 108.60(14) . . ?
C009 C00E C00O 109.95(14) . . ?
C00C C00E C007 110.77(14) . . ?
C00C C00E C009 108.95(14) . . ?
C00C C00E C00O 113.32(14) . . ?
C00O C00E C007 105.12(14) . . ?
C00C C00F H00F 119.2 . . ?
C00T C00F C00C 121.55(18) . . ?
C00T C00F H00F 119.2 . . ?
H00B C00G H00C 107.7 . . ?
C00I C00G H00B 108.9 . . ?
C00I C00G H00C 108.9 . . ?
C00I C00G C00J 113.24(15) . . ?
C00J C00G H00B 108.9 . . ?
C00J C00G H00C 108.9 . . ?
C00U C00H C00J 123.57(17) . . ?
C00U C00H C00V 118.29(19) . . ?
C00V C00H C00J 118.13(17) . . ?
O005 C00I C00G 120.31(17) . . ?
O005 C00I C00L 120.37(18) . . ?
C00L C00I C00G 119.32(16) . . ?
C008 C00J C00G 107.54(14) . . ?
C008 C00J C00H 108.97(13) . . ?
C00B C00J C008 115.58(15) . . ?
C00B C00J C00G 108.86(14) . . ?
C00B C00J C00H 104.16(14) . . ?
C00G C00J C00H 111.81(15) . . ?
C007 C00K H00K 119.5 . . ?
C00X C00K C007 120.9(2) . . ?
C00X C00K H00K 119.5 . . ?
C00W C00L C00I 121.98(18) . . ?
C00W C00L C018 118.89(19) . . ?
C018 C00L C00I 119.13(19) . . ?
C007 C00M H00M 119.4 . . ?
C007 C00M C014 121.2(2) . . ?
C014 C00M H00M 119.4 . . ?
C00C C00N H00N 119.4 . . ?
C00Y C00N C00C 121.14(19) . . ?
C00Y C00N H00N 119.4 . . ?
C00E C00O H00E 107.9 . . ?
C00E C00O H00G 107.9 . . ?
H00E C00O H00G 107.2 . . ?
C00P C00O C00E 117.68(15) . . ?
C00P C00O H00E 107.9 . . ?
C00P C00O H00G 107.9 . . ?
O006 C00P C00O 120.75(18) . . ?
O006 C00P C00Q 121.05(18) . . ?
C00Q C00P C00O 118.14(16) . . ?
C00Z C00Q C00P 123.02(19) . . ?
C013 C00Q C00P 118.48(19) . . ?
C013 C00Q C00Z 118.5(2) . . ?
C00A C00R H00R 119.8 . . ?
C010 C00R C00A 120.32(18) . . ?
C010 C00R H00R 119.8 . . ?
C00D C00S H00S 119.5 . . ?
C010 C00S C00D 121.0(2) . . ?
C010 C00S H00S 119.5 . . ?
C00F C00T H00T 120.0 . . ?
C00F C00T C012 120.0(2) . . ?
C012 C00T H00T 120.0 . . ?
C00H C00U H00U 119.9 . . ?
C00H C00U C015 120.3(2) . . ?
C015 C00U H00U 119.9 . . ?
C00H C00V H00V 119.6 . . ?
C017 C00V C00H 120.8(2) . . ?
C017 C00V H00V 119.6 . . ?
C00L C00W H00W 119.8 . . ?
C00L C00W C011 120.4(2) . . ?
C011 C00W H00W 119.8 . . ?
C00K C00X H00X 119.6 . . ?
C016 C00X C00K 120.7(2) . . ?
C016 C00X H00X 119.6 . . ?
C00N C00Y H00Y 119.7 . . ?
C012 C00Y C00N 120.7(2) . . ?
C012 C00Y H00Y 119.7 . . ?
C00Q C00Z H00Z 120.0 . . ?
C019 C00Z C00Q 120.1(2) . . ?
C019 C00Z H00Z 120.0 . . ?
C00R C010 C00S 118.89(19) . . ?
C00R C010 H010 120.6 . . ?
C00S C010 H010 120.6 . . ?
C00W C011 H011 120.2 . . ?
C01C C011 C00W 119.7(2) . . ?
C01C C011 H011 120.2 . . ?
C00T C012 H012 120.3 . . ?
C00Y C012 C00T 119.37(19) . . ?
C00Y C012 H012 120.3 . . ?
C00Q C013 H013 119.8 . . ?
C01E C013 C00Q 120.4(2) . . ?
C01E C013 H013 119.8 . . ?
C00M C014 H014 119.7 . . ?
C016 C014 C00M 120.6(2) . . ?
C016 C014 H014 119.7 . . ?
C00U C015 H015 119.7 . . ?
C01A C015 C00U 120.6(2) . . ?
C01A C015 H015 119.7 . . ?
C00X C016 H016 120.5 . . ?
C014 C016 C00X 119.0(2) . . ?
C014 C016 H016 120.5 . . ?
C00V C017 H017 119.8 . . ?
C01A C017 C00V 120.4(2) . . ?
C01A C017 H017 119.8 . . ?
C00L C018 H018 119.9 . . ?
C01D C018 C00L 120.2(2) . . ?
C01D C018 H018 119.9 . . ?
C00Z C019 H019 119.6 . . ?
C01B C019 C00Z 120.7(2) . . ?
C01B C019 H019 119.6 . . ?
C015 C01A H01A 120.1 . . ?
C017 C01A C015 119.7(2) . . ?
C017 C01A H01A 120.1 . . ?
C019 C01B H01B 120.0 . . ?
C019 C01B C01E 120.0(2) . . ?
C01E C01B H01B 120.0 . . ?
C011 C01C H01C 119.9 . . ?
C01D C01C C011 120.1(2) . . ?
C01D C01C H01C 119.9 . . ?
C018 C01D H01D 119.6 . . ?
C01C C01D C018 120.8(3) . . ?
C01C C01D H01D 119.6 . . ?
C013 C01E H01E 119.9 . . ?
C01B C01E C013 120.2(3) . . ?
C01B C01E H01E 119.9 . . ?

loop_
_geom_bond_atom_site_label_1
_geom_bond_atom_site_label_2
_geom_bond_distance
_geom_bond_site_symmetry_2
_geom_bond_publ_flag
O001 C00B 1.229(2) . ?
O002 H002 0.8200 . ?
O002 C00B 1.308(2) . ?
O003 C009 1.214(2) . ?
O004 H004 0.8200 . ?
O004 C009 1.304(2) . ?
O005 C00I 1.218(2) . ?
O006 C00P 1.215(2) . ?
C007 C00E 1.559(3) . ?
C007 C00K 1.396(3) . ?
C007 C00M 1.383(3) . ?
C008 C00A 1.398(3) . ?
C008 C00D 1.382(3) . ?
C008 C00J 1.538(2) . ?
C009 C00E 1.538(2) . ?
C00A H00A 0.9300 . ?
C00A C00R 1.381(3) . ?
C00B C00J 1.532(2) . ?
C00C C00E 1.531(2) . ?
C00C C00F 1.395(3) . ?
C00C C00N 1.389(3) . ?
C00D H00D 0.9300 . ?
C00D C00S 1.386(3) . ?
C00E C00O 1.547(2) . ?
C00F H00F 0.9300 . ?
C00F C00T 1.380(3) . ?
C00G H00B 0.9700 . ?
C00G H00C 0.9700 . ?
C00G C00I 1.508(3) . ?
C00G C00J 1.538(2) . ?
C00H C00J 1.547(3) . ?
C00H C00U 1.384(3) . ?
C00H C00V 1.396(3) . ?
C00I C00L 1.489(3) . ?
C00K H00K 0.9300 . ?
C00K C00X 1.379(3) . ?
C00L C00W 1.376(3) . ?
C00L C018 1.379(3) . ?
C00M H00M 0.9300 . ?
C00M C014 1.385(3) . ?
C00N H00N 0.9300 . ?
C00N C00Y 1.385(3) . ?
C00O H00E 0.9700 . ?
C00O H00G 0.9700 . ?
C00O C00P 1.507(3) . ?
C00P C00Q 1.490(3) . ?
C00Q C00Z 1.388(3) . ?
C00Q C013 1.387(3) . ?
C00R H00R 0.9300 . ?
C00R C010 1.370(3) . ?
C00S H00S 0.9300 . ?
C00S C010 1.378(3) . ?
C00T H00T 0.9300 . ?
C00T C012 1.383(3) . ?
C00U H00U 0.9300 . ?
C00U C015 1.394(3) . ?
C00V H00V 0.9300 . ?
C00V C017 1.383(3) . ?
C00W H00W 0.9300 . ?
C00W C011 1.389(3) . ?
C00X H00X 0.9300 . ?
C00X C016 1.378(4) . ?
C00Y H00Y 0.9300 . ?
C00Y C012 1.368(3) . ?
C00Z H00Z 0.9300 . ?
C00Z C019 1.386(3) . ?
C010 H010 0.9300 . ?
C011 H011 0.9300 . ?
C011 C01C 1.362(4) . ?
C012 H012 0.9300 . ?
C013 H013 0.9300 . ?
C013 C01E 1.384(3) . ?
C014 H014 0.9300 . ?
C014 C016 1.370(4) . ?
C015 H015 0.9300 . ?
C015 C01A 1.372(4) . ?
C016 H016 0.9300 . ?
C017 H017 0.9300 . ?
C017 C01A 1.369(4) . ?
C018 H018 0.9300 . ?
C018 C01D 1.370(4) . ?
C019 H019 0.9300 . ?
C019 C01B 1.358(4) . ?
C01A H01A 0.9300 . ?
C01B H01B 0.9300 . ?
C01B C01E 1.369(4) . ?
C01C H01C 0.9300 . ?
C01C C01D 1.360(4) . ?
C01D H01D 0.9300 . ?
C01E H01E 0.9300 . ?

loop_
_geom_torsion_atom_site_label_1
_geom_torsion_atom_site_label_2
_geom_torsion_atom_site_label_3
_geom_torsion_atom_site_label_4
_geom_torsion
_geom_torsion_site_symmetry_1
_geom_torsion_site_symmetry_2
_geom_torsion_site_symmetry_3
_geom_torsion_site_symmetry_4
_geom_torsion_publ_flag
O001 C00B C00J C008 27.3(3) . . . . ?
O001 C00B C00J C00G 148.42(19) . . . . ?
O001 C00B C00J C00H -92.2(2) . . . . ?
O002 C00B C00J C008 -157.90(16) . . . . ?
O002 C00B C00J C00G -36.8(2) . . . . ?
O002 C00B C00J C00H 82.61(19) . . . . ?
O003 C009 C00E C007 95.9(2) . . . . ?
O003 C009 C00E C00C -24.8(3) . . . . ?
O003 C009 C00E C00O -149.6(2) . . . . ?
O004 C009 C00E C007 -81.7(2) . . . . ?
O004 C009 C00E C00C 157.59(17) . . . . ?
O004 C009 C00E C00O 32.8(2) . . . . ?
O005 C00I C00L C00W 158.9(2) . . . . ?
O005 C00I C00L C018 -20.4(3) . . . . ?
O006 C00P C00Q C00Z 176.3(2) . . . . ?
O006 C00P C00Q C013 -5.1(3) . . . . ?
C007 C00E C00O C00P 169.73(15) . . . . ?
C007 C00K C00X C016 0.8(3) . . . . ?
C007 C00M C014 C016 0.5(3) . . . . ?
C008 C00A C00R C010 -0.1(3) . . . . ?
C008 C00D C00S C010 -0.5(3) . . . . ?
C009 C00E C00O C00P 53.0(2) . . . . ?
C00A C008 C00D C00S -0.8(3) . . . . ?
C00A C008 C00J C00B -166.58(16) . . . . ?
C00A C008 C00J C00G 71.62(19) . . . . ?
C00A C008 C00J C00H -49.8(2) . . . . ?
C00A C00R C010 C00S -1.2(3) . . . . ?
C00C C00E C00O C00P -69.2(2) . . . . ?
C00C C00F C00T C012 -0.3(3) . . . . ?
C00C C00N C00Y C012 -1.3(4) . . . . ?
C00D C008 C00A C00R 1.1(3) . . . . ?
C00D C008 C00J C00B 18.4(3) . . . . ?
C00D C008 C00J C00G -103.4(2) . . . . ?
C00D C008 C00J C00H 135.18(19) . . . . ?
C00D C00S C010 C00R 1.5(4) . . . . ?
C00E C007 C00K C00X 172.46(19) . . . . ?
C00E C007 C00M C014 -173.09(18) . . . . ?
C00E C00C C00F C00T 177.22(17) . . . . ?
C00E C00C C00N C00Y -176.37(19) . . . . ?
C00E C00O C00P O006 -6.2(3) . . . . ?
C00E C00O C00P C00Q 176.63(15) . . . . ?
C00F C00C C00E C007 -59.8(2) . . . . ?
C00F C00C C00E C009 59.6(2) . . . . ?
C00F C00C C00E C00O -177.61(16) . . . . ?
C00F C00C C00N C00Y 1.4(3) . . . . ?
C00F C00T C012 C00Y 0.5(4) . . . . ?
C00G C00I C00L C00W -20.4(3) . . . . ?
C00G C00I C00L C018 160.33(19) . . . . ?
C00H C00U C015 C01A -1.2(3) . . . . ?
C00H C00V C017 C01A -0.5(3) . . . . ?
C00I C00G C00J C008 63.98(19) . . . . ?
C00I C00G C00J C00B -61.9(2) . . . . ?
C00I C00G C00J C00H -176.45(14) . . . . ?
C00I C00L C00W C011 -179.7(2) . . . . ?
C00I C00L C018 C01D 179.9(2) . . . . ?
C00J C008 C00A C00R -174.41(17) . . . . ?
C00J C008 C00D C00S 174.22(19) . . . . ?
C00J C00G C00I O005 19.7(3) . . . . ?
C00J C00G C00I C00L -161.04(16) . . . . ?
C00J C00H C00U C015 -178.29(18) . . . . ?
C00J C00H C00V C017 179.17(18) . . . . ?
C00K C007 C00E C009 48.3(2) . . . . ?
C00K C007 C00E C00C 167.90(16) . . . . ?
C00K C007 C00E C00O -69.3(2) . . . . ?
C00K C007 C00M C014 0.2(3) . . . . ?
C00K C00X C016 C014 0.0(4) . . . . ?
C00L C00W C011 C01C -0.2(4) . . . . ?
C00L C018 C01D C01C -0.2(5) . . . . ?
C00M C007 C00E C009 -138.66(17) . . . . ?
C00M C007 C00E C00C -19.1(2) . . . . ?
C00M C007 C00E C00O 103.70(19) . . . . ?
C00M C007 C00K C00X -0.8(3) . . . . ?
C00M C014 C016 C00X -0.6(4) . . . . ?
C00N C00C C00E C007 117.96(19) . . . . ?
C00N C00C C00E C009 -122.64(19) . . . . ?
C00N C00C C00E C00O 0.1(2) . . . . ?
C00N C00C C00F C00T -0.6(3) . . . . ?
C00N C00Y C012 C00T 0.3(4) . . . . ?
C00O C00P C00Q C00Z -6.5(3) . . . . ?
C00O C00P C00Q C013 172.06(19) . . . . ?
C00P C00Q C00Z C019 179.0(2) . . . . ?
C00P C00Q C013 C01E -178.1(2) . . . . ?
C00Q C00Z C019 C01B -0.8(4) . . . . ?
C00Q C013 C01E C01B -1.3(4) . . . . ?
C00U C00H C00J C008 123.67(18) . . . . ?
C00U C00H C00J C00B -112.44(19) . . . . ?
C00U C00H C00J C00G 4.9(2) . . . . ?
C00U C00H C00V C017 0.0(3) . . . . ?
C00U C015 C01A C017 0.6(4) . . . . ?
C00V C00H C00J C008 -55.5(2) . . . . ?
C00V C00H C00J C00B 68.40(19) . . . . ?
C00V C00H C00J C00G -174.22(16) . . . . ?
C00V C00H C00U C015 0.9(3) . . . . ?
C00V C017 C01A C015 0.2(4) . . . . ?
C00W C00L C018 C01D 0.6(4) . . . . ?
C00W C011 C01C C01D 0.6(5) . . . . ?
C00Z C00Q C013 C01E 0.6(4) . . . . ?
C00Z C019 C01B C01E 0.2(4) . . . . ?
C011 C01C C01D C018 -0.5(5) . . . . ?
C013 C00Q C00Z C019 0.5(3) . . . . ?
C018 C00L C00W C011 -0.5(3) . . . . ?
C019 C01B C01E C013 0.9(5) . . . . ?
